data_7228324
loop_
_publ_author_name
'Kowalkowska, Daria'
'Do\/l\;ega, Anna'
'Nedelko, Natalia'
'Hnatejko, Zbigniew'
'Ponikiewski, \/Lukasz'
'Matracka, Alicja'
'\'Slawska-Waniewska, Anna'
'Str\;agowska, Alicja'
'S\/lowy, Klaudia'
'Gazda, Maria'
'Pladzyk, Agnieszka'

_publ_section_title
;
 Structural, spectral and magnetic properties of Ni(II), Co(II) and Cd(II)
 compounds with imidazole derivatives and silanethiolate ligands
;
_journal_name_full CrystEngComm
_journal_paper_doi 10.1039/C7CE00555E
_journal_year 2017
_chemical_absolute_configuration unk
_chemical_formula_moiety '2(C30 H56 Cd N3 O6 S2 Si2), 2 (C H4 O)'
_chemical_formula_sum 'C62 H120 Cd2 N6 O14 S4 Si4'
_chemical_formula_weight 1639.03
_space_group_IT_number 7
_symmetry_cell_setting monoclinic
_symmetry_Int_Tables_number 7
_symmetry_space_group_name_Hall 'P -2yac'
_symmetry_space_group_name_H-M 'P 1 n 1'
_atom_sites_solution_hydrogens mixed
_audit_creation_date 2016-12-11T23:22:15-00:00
_audit_creation_method 'WinGX routine CIF_UPDATE'
_audit_update_record
;
2017-03-15 deposited with the CCDC.
2017-05-26 downloaded from the CCDC.
;
_cell_angle_alpha 90
_cell_angle_beta 103.161(8)
_cell_angle_gamma 90
_cell_formula_units_Z 2
_cell_length_a 17.9772(18)
_cell_length_b 9.0260(10)
_cell_length_c 27.903(3)
_cell_measurement_reflns_used 21827
_cell_measurement_temperature 120(2)
_cell_measurement_theta_max 28.01
_cell_measurement_theta_min 2.47
_cell_volume 4408.7(8)
_computing_cell_refinement 'STOE X-AREA'
_computing_data_collection 'STOE X-AREA'
_computing_data_reduction 'STOE X-RED'
_computing_structure_refinement 'SHELXL-2014/7 (Sheldrick, 2014)'
_diffrn_ambient_temperature 120(2)
_diffrn_detector 'image plate (34 cm diameter)'
_diffrn_detector_area_resol_mean 6.67
_diffrn_detector_type STOE
_diffrn_measured_fraction_theta_full 0.998
_diffrn_measured_fraction_theta_max 0.998
_diffrn_measurement_device '2-circle goniometer'
_diffrn_measurement_device_type 'STOE IPDS 2T'
_diffrn_measurement_method 'rotation method'
_diffrn_radiation_monochromator 'parabolic x-ray mirror'
_diffrn_radiation_type MoK\a
_diffrn_radiation_wavelength 0.71073
_diffrn_reflns_av_R_equivalents 0.0586
_diffrn_reflns_av_unetI/netI 0.0328
_diffrn_reflns_Laue_measured_fraction_full 0.998
_diffrn_reflns_Laue_measured_fraction_max 0.998
_diffrn_reflns_limit_h_max 22
_diffrn_reflns_limit_h_min -21
_diffrn_reflns_limit_k_max 11
_diffrn_reflns_limit_k_min -11
_diffrn_reflns_limit_l_max 34
_diffrn_reflns_limit_l_min -34
_diffrn_reflns_number 98888
_diffrn_reflns_point_group_measured_fraction_full 0.998
_diffrn_reflns_point_group_measured_fraction_max 0.998
_diffrn_reflns_theta_full 25.242
_diffrn_reflns_theta_max 25.997
_diffrn_reflns_theta_min 3.081
_diffrn_source 'GeniX Mo, 0.05 x 0.05 mm2 microfocus'
_exptl_absorpt_coefficient_mu 0.684
_exptl_absorpt_correction_T_max 0.9164
_exptl_absorpt_correction_T_min 0.7972
_exptl_absorpt_correction_type integration
_exptl_absorpt_process_details '(HABITUS; Herrendorf, 1997)'
_exptl_crystal_colour colorless
_exptl_crystal_density_diffrn 1.235
_exptl_crystal_description block
_exptl_crystal_F_000 1724
_exptl_crystal_size_max 0.378
_exptl_crystal_size_mid 0.276
_exptl_crystal_size_min 0.225
_refine_diff_density_max 0.683
_refine_diff_density_min -0.455
_refine_diff_density_rms 0.066
_refine_ls_abs_structure_details
;
 Refined as an inversion twin.
;
_refine_ls_abs_structure_Flack 0.488(16)
_refine_ls_extinction_method none
_refine_ls_goodness_of_fit_ref 1.048
_refine_ls_hydrogen_treatment mixed
_refine_ls_matrix_type full
_refine_ls_number_parameters 936
_refine_ls_number_reflns 16638
_refine_ls_number_restraints 2
_refine_ls_restrained_S_all 1.048
_refine_ls_R_factor_all 0.0375
_refine_ls_R_factor_gt 0.0338
_refine_ls_shift/su_max 0.001
_refine_ls_shift/su_mean 0
_refine_ls_structure_factor_coef Fsqd
_refine_ls_weighting_details 'w=1/[\s^2^(Fo^2^)+(0.0313P)^2^+6.0041P] where P=(Fo^2^+2Fc^2^)/3'
_refine_ls_weighting_scheme calc
_refine_ls_wR_factor_gt 0.0783
_refine_ls_wR_factor_ref 0.0799
_reflns_Friedel_coverage 0.999
_reflns_Friedel_fraction_full 0.998
_reflns_Friedel_fraction_max 0.998
_reflns_number_gt 15723
_reflns_number_total 16638
_reflns_threshold_expression 'I > 2\s(I)'
_cod_data_source_file c7ce00555e2.cif
_cod_data_source_block aplado_16_pl
_cod_original_sg_symbol_H-M 'P n'
_cod_database_code 7228324

loop_
_symmetry_equiv_pos_as_xyz
'x, y, z'
'x+1/2, -y, z+1/2'

loop_
_atom_site_label
_atom_site_type_symbol
_atom_site_fract_x
_atom_site_fract_y
_atom_site_fract_z
_atom_site_U_iso_or_equiv
_atom_site_adp_type
_atom_site_occupancy
_atom_site_site_symmetry_order
_atom_site_calc_flag
_atom_site_refinement_flags_posn
_atom_site_refinement_flags_adp
_atom_site_refinement_flags_occupancy
_atom_site_disorder_assembly
_atom_site_disorder_group
Cd1 Cd 0.22816(2) 0.85346(4) 0.02823(2) 0.01827(10) Uani 1 1 d . . . . .
Cd2 Cd 0.72632(2) 1.12059(4) 0.03605(2) 0.01923(10) Uani 1 1 d . . . . .
S1 S 0.33118(8) 0.92431(17) 0.09852(5) 0.0270(3) Uani 1 1 d . . . . .
S2 S 0.22464(7) 0.62909(13) -0.02372(5) 0.0213(3) Uani 1 1 d . . . . .
S3 S 0.72217(8) 1.34665(14) -0.01567(5) 0.0223(3) Uani 1 1 d . . . . .
S4 S 0.82982(8) 1.05894(16) 0.10771(5) 0.0267(3) Uani 1 1 d . . . . .
Si1 Si 0.28355(8) 0.82498(16) 0.15170(5) 0.0212(3) Uani 1 1 d . . . . .
Si2 Si 0.12746(8) 0.63230(14) -0.08101(5) 0.0158(3) Uani 1 1 d . . . . .
Si3 Si 0.63127(8) 1.34078(15) -0.07695(5) 0.0172(3) Uani 1 1 d . . . . .
Si4 Si 0.78983(8) 1.19763(16) 0.15596(5) 0.0207(3) Uani 1 1 d . . . . .
O1 O 0.2242(2) 0.7008(4) 0.12299(13) 0.0274(8) Uani 1 1 d . . . . .
O2 O 0.2301(2) 0.9356(4) 0.17621(15) 0.0328(9) Uani 1 1 d . . . . .
O3 O 0.3462(2) 0.7630(5) 0.19792(14) 0.0322(9) Uani 1 1 d . . . . .
O4 O 0.1124(2) 0.8027(4) -0.10083(12) 0.0195(7) Uani 1 1 d . . . . .
O5 O 0.0490(2) 0.5836(4) -0.06518(12) 0.0199(7) Uani 1 1 d . . . . .
O6 O 0.1361(2) 0.5174(4) -0.12444(12) 0.0191(7) Uani 1 1 d . . . . .
O7 O 0.5483(2) 1.3856(4) -0.06609(13) 0.0220(7) Uani 1 1 d . . . . .
O8 O 0.6442(2) 1.4576(4) -0.11843(13) 0.0210(7) Uani 1 1 d . . . . .
O9 O 0.6207(2) 1.1707(4) -0.09721(12) 0.0191(7) Uani 1 1 d . . . . .
O10 O 0.7838(2) 1.1215(4) 0.20764(14) 0.0304(9) Uani 1 1 d . . . . .
O11 O 0.7075(2) 1.2604(4) 0.12510(13) 0.0289(9) Uani 1 1 d . . . . .
O12 O 0.8419(2) 1.3461(5) 0.17216(15) 0.0319(9) Uani 1 1 d . . . . .
N1 N 0.1131(2) 0.9337(5) 0.03475(15) 0.0217(9) Uani 1 1 d . . . . .
N2 N -0.0117(3) 0.9408(5) 0.02606(16) 0.0209(9) Uani 1 1 d . . . . .
N3 N -0.2611(3) 0.9491(5) -0.02460(17) 0.0217(9) Uani 1 1 d . . . . .
H3A H -0.251(4) 0.868(7) -0.012(2) 0.026 Uiso 1 1 d . U . . .
H3B H -0.307(4) 0.924(7) -0.041(2) 0.026 Uiso 1 1 d . U . . .
N4 N 0.6091(2) 1.0328(5) 0.03539(16) 0.0239(9) Uani 1 1 d . . . . .
N5 N 0.4840(2) 1.0267(5) 0.01971(16) 0.0217(9) Uani 1 1 d . . . . .
N6 N 0.2356(3) 1.0244(5) -0.03355(16) 0.0192(9) Uani 1 1 d . . . . .
H6A H 0.191(4) 1.029(7) -0.049(2) 0.023 Uiso 1 1 d . U . . .
H6B H 0.253(4) 1.119(7) -0.020(2) 0.023 Uiso 1 1 d . U . . .
C24 C 0.2466(3) 0.3618(6) -0.1193(2) 0.0309(13) Uani 1 1 d . . . . .
H24A H 0.2725 0.4013 -0.088 0.046 Uiso 1 1 calc R U . . .
H24B H 0.2835 0.3291 -0.137 0.046 Uiso 1 1 calc R U . . .
H24C H 0.2154 0.2795 -0.1143 0.046 Uiso 1 1 calc R U . . .
C15 C -0.0162(4) 0.8985(8) -0.1163(2) 0.0417(16) Uani 1 1 d . . . . .
H15A H -0.0357 0.8073 -0.1064 0.063 Uiso 1 1 calc R U . . .
H15B H -0.0554 0.9467 -0.1404 0.063 Uiso 1 1 calc R U . . .
H15C H -0.0006 0.9619 -0.0882 0.063 Uiso 1 1 calc R U . . .
C16 C 0.0289(4) 0.7660(7) -0.1831(2) 0.0411(17) Uani 1 1 d . . . . .
H16A H 0.0721 0.7509 -0.1973 0.062 Uiso 1 1 calc R U . . .
H16B H -0.0117 0.8114 -0.2069 0.062 Uiso 1 1 calc R U . . .
H16C H 0.012 0.6724 -0.1732 0.062 Uiso 1 1 calc R U . . .
C2 C 0.0955(4) 0.7060(8) 0.1349(3) 0.054(2) Uani 1 1 d . . . . .
H2A H 0.1074 0.7891 0.1568 0.08 Uiso 1 1 calc R U . . .
H2B H 0.0563 0.6473 0.1439 0.08 Uiso 1 1 calc R U . . .
H2C H 0.078 0.7409 0.1018 0.08 Uiso 1 1 calc R U . . .
C3 C 0.1504(5) 0.4849(9) 0.1027(3) 0.055(2) Uani 1 1 d . . . . .
H3C H 0.1341 0.5222 0.0698 0.083 Uiso 1 1 calc R U . . .
H3D H 0.1111 0.4232 0.1103 0.083 Uiso 1 1 calc R U . . .
H3E H 0.1963 0.428 0.1054 0.083 Uiso 1 1 calc R U . . .
C1 C 0.1658(3) 0.6132(6) 0.13844(19) 0.0276(12) Uani 1 1 d . . . . .
C5 C 0.2473(4) 1.0451(7) 0.2145(2) 0.0370(15) Uani 1 1 d . . . . .
C6 C 0.3091(5) 1.1478(9) 0.2068(3) 0.061(2) Uani 1 1 d . . . . .
H6C H 0.356 1.0937 0.2103 0.091 Uiso 1 1 calc R U . . .
H6D H 0.3159 1.2258 0.2308 0.091 Uiso 1 1 calc R U . . .
H6E H 0.295 1.1898 0.1744 0.091 Uiso 1 1 calc R U . . .
C7 C 0.2670(6) 0.9725(9) 0.2642(3) 0.063(2) Uani 1 1 d . . . . .
H7A H 0.2295 0.8985 0.2661 0.094 Uiso 1 1 calc R U . . .
H7B H 0.2678 1.0457 0.2892 0.094 Uiso 1 1 calc R U . . .
H7C H 0.3164 0.9269 0.269 0.094 Uiso 1 1 calc R U . . .
C8 C 0.1718(5) 1.1299(8) 0.2088(3) 0.057(2) Uani 1 1 d . . . . .
H8A H 0.1596 1.1779 0.1773 0.086 Uiso 1 1 calc R U . . .
H8B H 0.1769 1.203 0.2343 0.086 Uiso 1 1 calc R U . . .
H8C H 0.1318 1.0619 0.2112 0.086 Uiso 1 1 calc R U . . .
C9 C 0.4173(4) 0.6828(8) 0.2046(2) 0.0412(15) Uani 1 1 d . . . . .
C10 C 0.4806(5) 0.7964(11) 0.2036(3) 0.059(2) Uani 1 1 d . . . . .
H10A H 0.4705 0.8444 0.172 0.089 Uiso 1 1 calc R U . . .
H10B H 0.529 0.7467 0.2092 0.089 Uiso 1 1 calc R U . . .
H10C H 0.4817 0.869 0.2289 0.089 Uiso 1 1 calc R U . . .
C11 C 0.4273(5) 0.6118(10) 0.2546(3) 0.063(2) Uani 1 1 d . . . . .
H11A H 0.4301 0.6874 0.2791 0.095 Uiso 1 1 calc R U . . .
H11B H 0.4735 0.5546 0.2617 0.095 Uiso 1 1 calc R U . . .
H11C H 0.3845 0.5481 0.2548 0.095 Uiso 1 1 calc R U . . .
C12 C 0.4131(5) 0.5706(10) 0.1644(3) 0.064(2) Uani 1 1 d . . . . .
H12A H 0.3689 0.5091 0.1624 0.096 Uiso 1 1 calc R U . . .
H12B H 0.4583 0.5101 0.1715 0.096 Uiso 1 1 calc R U . . .
H12C H 0.4095 0.6207 0.1336 0.096 Uiso 1 1 calc R U . . .
C13 C 0.0516(3) 0.8665(6) -0.13836(18) 0.0222(11) Uani 1 1 d . . . . .
C14 C 0.0839(4) 1.0122(6) -0.1530(2) 0.0347(13) Uani 1 1 d . . . . .
H14A H 0.0913 1.0804 -0.1259 0.052 Uiso 1 1 calc R U . . .
H14B H 0.0487 1.0539 -0.1809 0.052 Uiso 1 1 calc R U . . .
H14C H 0.1319 0.9937 -0.1615 0.052 Uiso 1 1 calc R U . . .
C29 C -0.1310(3) 1.0345(5) -0.02652(19) 0.0201(10) Uani 1 1 d . . . . .
H29A H -0.1357 1.1189 -0.0059 0.024 Uiso 1 1 calc R U . . .
H29B H -0.0993 1.0641 -0.0488 0.024 Uiso 1 1 calc R U . . .
C4 C 0.1952(5) 0.5575(8) 0.1905(2) 0.0459(17) Uani 1 1 d . . . . .
H4A H 0.2404 0.4993 0.1922 0.069 Uiso 1 1 calc R U . . .
H4B H 0.1567 0.4976 0.1999 0.069 Uiso 1 1 calc R U . . .
H4C H 0.2071 0.6403 0.2125 0.069 Uiso 1 1 calc R U . . .
C17 C 0.0173(3) 0.4400(6) -0.05835(19) 0.0230(11) Uani 1 1 d . . . . .
C19 C -0.0273(3) 0.3862(6) -0.1085(2) 0.0318(12) Uani 1 1 d . . . . .
H19A H -0.0662 0.457 -0.1221 0.048 Uiso 1 1 calc R U . . .
H19B H -0.0505 0.2924 -0.1049 0.048 Uiso 1 1 calc R U . . .
H19C H 0.0069 0.3753 -0.1302 0.048 Uiso 1 1 calc R U . . .
C18 C 0.0791(3) 0.3290(6) -0.0360(2) 0.0284(12) Uani 1 1 d . . . . .
H18A H 0.1123 0.3141 -0.0581 0.043 Uiso 1 1 calc R U . . .
H18B H 0.0559 0.2365 -0.0307 0.043 Uiso 1 1 calc R U . . .
H18C H 0.1081 0.3664 -0.0052 0.043 Uiso 1 1 calc R U . . .
C20 C -0.0362(4) 0.4662(7) -0.0237(2) 0.0364(14) Uani 1 1 d . . . . .
H20A H -0.0071 0.5013 0.0075 0.055 Uiso 1 1 calc R U . . .
H20B H -0.061 0.3749 -0.0189 0.055 Uiso 1 1 calc R U . . .
H20C H -0.0739 0.5386 -0.0378 0.055 Uiso 1 1 calc R U . . .
C21 C 0.1966(3) 0.4811(6) -0.14868(19) 0.0224(11) Uani 1 1 d . . . . .
C22 C 0.2432(4) 0.6173(6) -0.1546(2) 0.0332(13) Uani 1 1 d . . . . .
H22A H 0.2097 0.6948 -0.1702 0.05 Uiso 1 1 calc R U . . .
H22B H 0.2784 0.5931 -0.1747 0.05 Uiso 1 1 calc R U . . .
H22C H 0.271 0.6502 -0.1229 0.05 Uiso 1 1 calc R U . . .
C23 C 0.1567(4) 0.4183(7) -0.1985(2) 0.0324(13) Uani 1 1 d . . . . .
H23A H 0.1271 0.3333 -0.1938 0.049 Uiso 1 1 calc R U . . .
H23B H 0.1943 0.3896 -0.2163 0.049 Uiso 1 1 calc R U . . .
H23C H 0.1237 0.4923 -0.2168 0.049 Uiso 1 1 calc R U . . .
C25 C 0.0958(3) 1.0419(6) 0.06503(19) 0.0270(11) Uani 1 1 d . . . . .
H25 H 0.1312 1.1017 0.0858 0.032 Uiso 1 1 calc R U . . .
C26 C 0.0475(3) 0.8745(6) 0.01221(18) 0.0210(10) Uani 1 1 d . . . . .
H26 H 0.0425 0.7971 -0.0103 0.025 Uiso 1 1 calc R U . . .
C27 C 0.0183(3) 1.0477(6) 0.0598(2) 0.0251(11) Uani 1 1 d . . . . .
H27 H -0.0086 1.1115 0.0759 0.03 Uiso 1 1 calc R U . . .
C28 C -0.0921(3) 0.9086(6) 0.0057(2) 0.0217(10) Uani 1 1 d . . . . .
H28A H -0.1176 0.8926 0.0324 0.026 Uiso 1 1 calc R U . . .
H28B H -0.0965 0.8183 -0.0136 0.026 Uiso 1 1 calc R U . . .
C30 C -0.2095(3) 0.9917(6) -0.05627(18) 0.0220(10) Uani 1 1 d . . . . .
H30A H -0.2314 1.0747 -0.0768 0.026 Uiso 1 1 calc R U . . .
H30B H -0.2046 0.9095 -0.0777 0.026 Uiso 1 1 calc R U . . .
C31 C 0.5133(3) 1.5290(6) -0.0620(2) 0.0267(11) Uani 1 1 d . . . . .
C32 C 0.4557(4) 1.5016(7) -0.0309(3) 0.0387(15) Uani 1 1 d . . . . .
H32A H 0.4201 1.4267 -0.0461 0.058 Uiso 1 1 calc R U . . .
H32B H 0.4286 1.5916 -0.0281 0.058 Uiso 1 1 calc R U . . .
H32C H 0.4818 1.469 0.0013 0.058 Uiso 1 1 calc R U . . .
C33 C 0.5721(4) 1.6426(6) -0.0377(2) 0.0329(13) Uani 1 1 d . . . . .
H33A H 0.5992 1.606 -0.0063 0.049 Uiso 1 1 calc R U . . .
H33B H 0.5468 1.7336 -0.0332 0.049 Uiso 1 1 calc R U . . .
H33C H 0.6075 1.6602 -0.0582 0.049 Uiso 1 1 calc R U . . .
C34 C 0.4739(4) 1.5791(7) -0.1134(2) 0.0372(14) Uani 1 1 d . . . . .
H34A H 0.5116 1.5996 -0.132 0.056 Uiso 1 1 calc R U . . .
H34B H 0.4449 1.6672 -0.1113 0.056 Uiso 1 1 calc R U . . .
H34C H 0.4403 1.5024 -0.1294 0.056 Uiso 1 1 calc R U . . .
C35 C 0.7079(3) 1.4937(6) -0.14034(19) 0.0240(11) Uani 1 1 d . . . . .
C36 C 0.6717(4) 1.5559(7) -0.1908(2) 0.0379(14) Uani 1 1 d . . . . .
H36A H 0.6418 1.4803 -0.2105 0.057 Uiso 1 1 calc R U . . .
H36B H 0.711 1.5889 -0.2065 0.057 Uiso 1 1 calc R U . . .
H36C H 0.6393 1.6379 -0.1873 0.057 Uiso 1 1 calc R U . . .
C37 C 0.7551(4) 1.3549(7) -0.1445(2) 0.0332(14) Uani 1 1 d . . . . .
H37A H 0.7753 1.3152 -0.1123 0.05 Uiso 1 1 calc R U . . .
H37B H 0.7963 1.3804 -0.1596 0.05 Uiso 1 1 calc R U . . .
H37C H 0.7231 1.2823 -0.1643 0.05 Uiso 1 1 calc R U . . .
C38 C 0.7563(4) 1.6101(6) -0.1088(2) 0.0320(13) Uani 1 1 d . . . . .
H38A H 0.725 1.6938 -0.1054 0.048 Uiso 1 1 calc R U . . .
H38B H 0.7964 1.641 -0.1242 0.048 Uiso 1 1 calc R U . . .
H38C H 0.7782 1.5695 -0.0769 0.048 Uiso 1 1 calc R U . . .
C39 C 0.5644(3) 1.1053(6) -0.13754(18) 0.0238(11) Uani 1 1 d . . . . .
C40 C 0.4946(4) 1.0631(8) -0.1184(2) 0.0362(14) Uani 1 1 d . . . . .
H40A H 0.5097 0.9991 -0.0904 0.054 Uiso 1 1 calc R U . . .
H40B H 0.4585 1.0126 -0.1438 0.054 Uiso 1 1 calc R U . . .
H40C H 0.4715 1.151 -0.109 0.054 Uiso 1 1 calc R U . . .
C41 C 0.5427(4) 1.2108(7) -0.1815(2) 0.0349(14) Uani 1 1 d . . . . .
H41A H 0.5194 1.2981 -0.1718 0.052 Uiso 1 1 calc R U . . .
H41B H 0.5074 1.1624 -0.2078 0.052 Uiso 1 1 calc R U . . .
H41C H 0.5878 1.238 -0.1924 0.052 Uiso 1 1 calc R U . . .
C42 C 0.6014(4) 0.9655(7) -0.1521(2) 0.0381(14) Uani 1 1 d . . . . .
H42A H 0.6482 0.991 -0.1612 0.057 Uiso 1 1 calc R U . . .
H42B H 0.5673 0.9193 -0.1795 0.057 Uiso 1 1 calc R U . . .
H42C H 0.6121 0.898 -0.1248 0.057 Uiso 1 1 calc R U . . .
C43 C 0.7671(4) 0.9767(7) 0.2239(2) 0.0347(14) Uani 1 1 d . . . . .
C44 C 0.8386(6) 0.8853(10) 0.2328(3) 0.071(3) Uani 1 1 d . . . . .
H44A H 0.8497 0.8591 0.2018 0.107 Uiso 1 1 calc R U . . .
H44B H 0.8315 0.7968 0.2503 0.107 Uiso 1 1 calc R U . . .
H44C H 0.8803 0.9413 0.2519 0.107 Uiso 1 1 calc R U . . .
C45 C 0.7427(6) 1.0035(9) 0.2714(3) 0.064(3) Uani 1 1 d . . . . .
H45A H 0.7837 1.0496 0.2947 0.096 Uiso 1 1 calc R U . . .
H45B H 0.73 0.9108 0.2843 0.096 Uiso 1 1 calc R U . . .
H45C H 0.6988 1.0673 0.2653 0.096 Uiso 1 1 calc R U . . .
C46 C 0.7056(6) 0.9021(9) 0.1867(3) 0.065(2) Uani 1 1 d . . . . .
H46A H 0.6633 0.9687 0.1766 0.097 Uiso 1 1 calc R U . . .
H46B H 0.6889 0.8149 0.2009 0.097 Uiso 1 1 calc R U . . .
H46C H 0.7251 0.8749 0.1586 0.097 Uiso 1 1 calc R U . . .
C47 C 0.6521(4) 1.3612(6) 0.1378(2) 0.0309(13) Uani 1 1 d . . . . .
C51 C 0.9175(4) 1.3663(8) 0.2027(3) 0.0461(17) Uani 1 1 d . . . . .
C55 C 0.5457(3) 1.0938(6) 0.01066(19) 0.0221(10) Uani 1 1 d . . . . .
H55 H 0.5439 1.1739 -0.0105 0.027 Uiso 1 1 calc R U . . .
C56 C 0.5866(3) 0.9184(6) 0.0616(2) 0.0274(12) Uani 1 1 d . . . . .
H56 H 0.6195 0.8542 0.0824 0.033 Uiso 1 1 calc R U . . .
C57 C 0.5089(3) 0.9137(6) 0.0524(2) 0.0273(11) Uani 1 1 d . . . . .
H57 H 0.479 0.8479 0.0655 0.033 Uiso 1 1 calc R U . . .
C58 C 0.4045(3) 1.0633(6) -0.00353(19) 0.0216(11) Uani 1 1 d . . . . .
H58A H 0.4033 1.1532 -0.0227 0.026 Uiso 1 1 calc R U . . .
H58B H 0.3766 1.0818 0.0218 0.026 Uiso 1 1 calc R U . . .
C59 C 0.3655(3) 0.9392(5) -0.03682(19) 0.0219(10) Uani 1 1 d . . . . .
H59A H 0.397 0.912 -0.0594 0.026 Uiso 1 1 calc R U . . .
H59B H 0.361 0.853 -0.0169 0.026 Uiso 1 1 calc R U . . .
C60 C 0.2870(3) 0.9830(6) -0.06594(18) 0.0219(10) Uani 1 1 d . . . . .
H60A H 0.2917 1.0661 -0.0871 0.026 Uiso 1 1 calc R U . . .
H60B H 0.2647 0.9009 -0.0868 0.026 Uiso 1 1 calc R U . . .
C48A C 0.6857(9) 1.4546(19) 0.1825(5) 0.060(5) Uani 0.590(19) 1 d . . P A 1
C49A C 0.6186(8) 1.4533(15) 0.0928(5) 0.052(5) Uani 0.590(19) 1 d . . P A 1
C50A C 0.5885(8) 1.2534(15) 0.1471(7) 0.062(5) Uani 0.590(19) 1 d . . P A 1
C48B C 0.6545(14) 1.359(3) 0.1938(7) 0.065(8) Uani 0.410(19) 1 d . . P A 2
C49B C 0.6780(14) 1.518(2) 0.1232(10) 0.070(8) Uani 0.410(19) 1 d . . P A 2
C50B C 0.5754(11) 1.323(3) 0.1071(8) 0.066(9) Uani 0.410(19) 1 d . . P A 2
C52A C 0.9474(13) 1.251(3) 0.2402(10) 0.070(9) Uani 0.427(19) 1 d . . P B 3
C53A C 0.9737(10) 1.343(2) 0.1618(7) 0.056(6) Uani 0.427(19) 1 d . . P B 3
C54A C 0.9312(13) 1.518(2) 0.2169(11) 0.064(8) Uani 0.427(19) 1 d . . P B 3
C52B C 0.9669(9) 1.238(2) 0.2059(8) 0.081(7) Uani 0.573(19) 1 d . . P B 4
C53B C 0.8973(9) 1.396(2) 0.2566(4) 0.064(5) Uani 0.573(19) 1 d . . P B 4
C54B C 0.9428(12) 1.516(3) 0.1880(7) 0.086(8) Uani 0.573(19) 1 d . . P B 4
O13 O 0.2803(3) 0.3093(5) 0.01696(19) 0.0480(13) Uani 1 1 d . . . . .
H13 H 0.262(5) 0.386(10) -0.001(3) 0.072 Uiso 1 1 d . U . . .
C61 C 0.3319(4) 0.3515(7) 0.0606(2) 0.0397(15) Uani 1 1 d . . . . .
H61A H 0.3805 0.3741 0.0536 0.06 Uiso 1 1 calc R U . . .
H61B H 0.3377 0.2717 0.0839 0.06 Uiso 1 1 calc R U . . .
H61C H 0.3127 0.4374 0.0741 0.06 Uiso 1 1 calc R U . . .
O14 O 0.7747(4) 0.6655(5) 0.02851(19) 0.0593(16) Uani 1 1 d . . . . .
H14 H 0.750(6) 0.568(11) 0.015(4) 0.089 Uiso 1 1 d . U . . .
C62 C 0.8309(5) 0.6228(8) 0.0714(3) 0.058(2) Uani 1 1 d . . . . .
H62A H 0.8764 0.5907 0.0619 0.086 Uiso 1 1 calc R U . . .
H62B H 0.8113 0.5433 0.0878 0.086 Uiso 1 1 calc R U . . .
H62C H 0.8427 0.7059 0.0933 0.086 Uiso 1 1 calc R U . . .

loop_
_atom_site_aniso_label
_atom_site_aniso_U_11
_atom_site_aniso_U_22
_atom_site_aniso_U_33
_atom_site_aniso_U_23
_atom_site_aniso_U_13
_atom_site_aniso_U_12
Cd1 0.01367(19) 0.02189(16) 0.0187(2) 0.00019(16) 0.00247(16) -0.00095(18)
Cd2 0.01345(19) 0.02441(17) 0.0193(2) -0.00159(17) 0.00270(16) 0.00074(19)
S1 0.0198(7) 0.0410(8) 0.0189(6) 0.0032(5) 0.0015(5) -0.0095(6)
S2 0.0197(7) 0.0169(6) 0.0241(6) 0.0009(5) -0.0017(5) 0.0007(5)
S3 0.0217(7) 0.0203(6) 0.0219(6) -0.0021(5) -0.0017(5) -0.0008(5)
S4 0.0209(7) 0.0377(7) 0.0197(6) -0.0060(5) 0.0011(5) 0.0099(6)
Si1 0.0210(8) 0.0275(7) 0.0149(6) 0.0010(5) 0.0038(5) -0.0001(6)
Si2 0.0152(7) 0.0139(6) 0.0180(7) 0.0004(5) 0.0034(5) 0.0000(5)
Si3 0.0151(7) 0.0174(6) 0.0191(6) -0.0003(5) 0.0039(5) 0.0015(5)
Si4 0.0199(7) 0.0251(7) 0.0172(6) -0.0018(5) 0.0041(6) 0.0031(6)
O1 0.028(2) 0.032(2) 0.0239(19) 0.0017(16) 0.0089(16) -0.0061(16)
O2 0.036(2) 0.032(2) 0.032(2) -0.0035(17) 0.0120(18) 0.0019(18)
O3 0.034(2) 0.039(2) 0.0216(19) 0.0020(17) 0.0006(17) 0.0082(18)
O4 0.0159(18) 0.0202(17) 0.0215(17) 0.0039(13) 0.0025(14) 0.0029(14)
O5 0.0201(19) 0.0164(16) 0.0244(17) -0.0010(14) 0.0077(14) -0.0020(14)
O6 0.0195(19) 0.0182(16) 0.0207(17) -0.0028(13) 0.0067(14) 0.0003(14)
O7 0.0189(19) 0.0210(17) 0.0273(18) 0.0021(14) 0.0081(15) 0.0029(14)
O8 0.020(2) 0.0218(17) 0.0214(18) 0.0024(14) 0.0063(15) -0.0007(14)
O9 0.0169(18) 0.0184(16) 0.0198(17) -0.0017(13) -0.0004(14) -0.0015(14)
O10 0.039(2) 0.028(2) 0.0255(19) -0.0011(15) 0.0105(17) -0.0030(17)
O11 0.024(2) 0.037(2) 0.0249(19) -0.0050(16) 0.0031(16) 0.0153(17)
O12 0.031(2) 0.034(2) 0.030(2) -0.0015(17) 0.0057(18) -0.0037(18)
N1 0.016(2) 0.028(2) 0.022(2) -0.0005(17) 0.0065(17) -0.0008(17)
N2 0.018(2) 0.023(2) 0.022(2) -0.0015(17) 0.0046(17) 0.0017(17)
N3 0.018(2) 0.019(2) 0.029(2) -0.0068(18) 0.0051(19) 0.0003(18)
N4 0.018(2) 0.032(2) 0.022(2) 0.0023(18) 0.0048(18) 0.0003(18)
N5 0.015(2) 0.023(2) 0.028(2) 0.0027(17) 0.0061(18) 0.0025(17)
N6 0.012(2) 0.022(2) 0.022(2) 0.0038(17) 0.0020(17) 0.0013(17)
C24 0.033(3) 0.032(3) 0.028(3) 0.001(2) 0.009(2) 0.013(2)
C15 0.031(4) 0.055(4) 0.041(3) 0.017(3) 0.010(3) 0.022(3)
C16 0.053(4) 0.030(3) 0.028(3) -0.005(2) -0.014(3) 0.012(3)
C2 0.041(4) 0.047(4) 0.079(5) 0.020(4) 0.028(4) -0.003(3)
C3 0.065(5) 0.063(5) 0.043(4) -0.016(3) 0.024(4) -0.035(4)
C1 0.030(3) 0.029(3) 0.024(3) 0.005(2) 0.006(2) -0.010(2)
C5 0.056(4) 0.028(3) 0.029(3) -0.007(2) 0.014(3) 0.002(3)
C6 0.071(6) 0.052(5) 0.064(5) -0.025(4) 0.023(4) -0.017(4)
C7 0.096(7) 0.062(5) 0.032(4) -0.006(3) 0.018(4) 0.018(5)
C8 0.074(6) 0.046(4) 0.055(4) -0.013(4) 0.021(4) 0.013(4)
C9 0.030(3) 0.056(4) 0.031(3) 0.002(3) -0.004(3) 0.015(3)
C10 0.038(4) 0.087(6) 0.046(4) 0.005(4) -0.004(3) 0.002(4)
C11 0.063(6) 0.075(6) 0.044(4) 0.017(4) -0.003(4) 0.027(5)
C12 0.058(5) 0.066(5) 0.063(5) -0.017(4) 0.003(4) 0.031(4)
C13 0.023(3) 0.023(3) 0.019(2) -0.0002(19) 0.001(2) 0.006(2)
C14 0.037(4) 0.028(3) 0.036(3) 0.012(2) 0.001(3) 0.000(3)
C29 0.017(3) 0.019(2) 0.025(2) -0.0004(19) 0.007(2) 0.0011(19)
C4 0.060(5) 0.041(4) 0.038(4) 0.011(3) 0.013(3) -0.014(3)
C17 0.022(3) 0.021(2) 0.026(3) -0.002(2) 0.006(2) -0.004(2)
C19 0.027(3) 0.029(3) 0.036(3) -0.006(2) 0.002(2) -0.009(2)
C18 0.031(3) 0.021(3) 0.033(3) 0.004(2) 0.008(3) -0.004(2)
C20 0.039(4) 0.032(3) 0.046(4) -0.003(3) 0.024(3) -0.011(3)
C21 0.021(3) 0.024(2) 0.025(3) 0.001(2) 0.011(2) 0.005(2)
C22 0.034(4) 0.028(3) 0.044(3) -0.001(2) 0.021(3) -0.001(2)
C23 0.038(3) 0.037(3) 0.024(3) -0.005(2) 0.011(2) 0.006(3)
C25 0.026(3) 0.031(3) 0.023(3) -0.007(2) 0.004(2) 0.000(2)
C26 0.016(3) 0.027(3) 0.021(2) -0.002(2) 0.005(2) 0.002(2)
C27 0.023(3) 0.026(3) 0.027(3) -0.010(2) 0.008(2) 0.001(2)
C28 0.013(3) 0.022(2) 0.031(3) -0.001(2) 0.007(2) -0.001(2)
C30 0.022(3) 0.023(2) 0.022(2) -0.005(2) 0.007(2) 0.000(2)
C31 0.023(3) 0.022(3) 0.036(3) 0.004(2) 0.007(2) 0.007(2)
C32 0.031(3) 0.033(3) 0.059(4) 0.001(3) 0.024(3) 0.013(3)
C33 0.035(4) 0.024(3) 0.040(3) -0.003(2) 0.010(3) 0.007(2)
C34 0.033(3) 0.033(3) 0.044(3) 0.008(3) 0.005(3) 0.010(3)
C35 0.023(3) 0.027(3) 0.026(3) 0.000(2) 0.013(2) -0.005(2)
C36 0.046(4) 0.046(4) 0.024(3) 0.007(3) 0.015(3) -0.003(3)
C37 0.031(3) 0.030(3) 0.044(4) -0.006(3) 0.021(3) -0.005(2)
C38 0.034(3) 0.030(3) 0.036(3) -0.007(2) 0.015(3) -0.011(3)
C39 0.021(3) 0.026(3) 0.021(2) -0.007(2) -0.003(2) -0.005(2)
C40 0.025(3) 0.050(4) 0.032(3) -0.008(3) 0.005(2) -0.016(3)
C41 0.039(4) 0.039(3) 0.021(3) -0.001(2) -0.006(2) -0.009(3)
C42 0.041(4) 0.036(3) 0.035(3) -0.016(3) 0.001(3) 0.001(3)
C43 0.048(4) 0.029(3) 0.027(3) 0.008(2) 0.010(3) 0.005(3)
C44 0.080(7) 0.068(5) 0.069(5) 0.030(5) 0.023(5) 0.039(5)
C45 0.114(8) 0.039(4) 0.052(5) 0.006(3) 0.048(5) -0.004(4)
C46 0.074(6) 0.050(4) 0.063(5) 0.007(4) 0.000(4) -0.024(4)
C47 0.034(3) 0.030(3) 0.030(3) -0.008(2) 0.011(3) 0.013(2)
C51 0.042(4) 0.048(4) 0.039(4) -0.004(3) -0.010(3) -0.018(3)
C55 0.016(3) 0.026(3) 0.026(2) 0.003(2) 0.008(2) -0.001(2)
C56 0.024(3) 0.032(3) 0.026(3) 0.004(2) 0.004(2) 0.002(2)
C57 0.022(3) 0.028(3) 0.032(3) 0.008(2) 0.007(2) 0.001(2)
C58 0.014(3) 0.024(3) 0.027(3) 0.001(2) 0.005(2) 0.000(2)
C59 0.019(3) 0.020(2) 0.028(3) 0.002(2) 0.009(2) 0.001(2)
C60 0.022(3) 0.024(2) 0.019(2) 0.0025(19) 0.005(2) -0.002(2)
C48A 0.056(9) 0.074(11) 0.042(8) -0.035(8) -0.003(7) 0.032(8)
C49A 0.049(9) 0.056(8) 0.051(7) 0.006(6) 0.011(6) 0.036(7)
C50A 0.043(8) 0.049(7) 0.114(15) 0.003(8) 0.057(10) 0.008(6)
C48B 0.061(15) 0.11(2) 0.036(10) 0.001(11) 0.029(10) 0.041(14)
C49B 0.074(17) 0.029(9) 0.11(2) 0.010(10) 0.032(15) 0.008(10)
C50B 0.033(10) 0.092(18) 0.063(14) -0.036(13) -0.008(9) 0.038(11)
C52A 0.046(13) 0.081(16) 0.062(15) 0.040(13) -0.030(11) -0.025(11)
C53A 0.026(9) 0.083(14) 0.063(12) -0.015(10) 0.023(8) -0.016(9)
C54A 0.054(13) 0.031(9) 0.088(18) -0.022(11) -0.027(13) -0.002(8)
C52B 0.034(9) 0.102(14) 0.086(15) -0.034(12) -0.029(9) 0.014(9)
C53B 0.068(11) 0.098(12) 0.025(6) -0.010(7) 0.004(6) -0.031(9)
C54B 0.074(13) 0.129(18) 0.047(10) 0.018(11) -0.002(9) -0.064(12)
O13 0.057(3) 0.021(2) 0.052(3) -0.0032(19) -0.016(2) 0.011(2)
C61 0.045(4) 0.033(3) 0.037(3) -0.005(3) 0.000(3) 0.006(3)
O14 0.091(4) 0.025(2) 0.046(3) 0.005(2) -0.019(3) -0.011(3)
C62 0.078(6) 0.040(4) 0.043(4) 0.004(3) -0.011(4) -0.014(4)

loop_
_atom_type_symbol
_atom_type_description
_atom_type_scat_dispersion_real
_atom_type_scat_dispersion_imag
_atom_type_scat_source
C C 0.0033 0.0016 'International Tables Vol C Tables 4.2.6.8 and 6.1.1.4'
H H 0 0 'International Tables Vol C Tables 4.2.6.8 and 6.1.1.4'
Cd Cd -0.8075 1.2024 'International Tables Vol C Tables 4.2.6.8 and 6.1.1.4'
N N 0.0061 0.0033 'International Tables Vol C Tables 4.2.6.8 and 6.1.1.4'
O O 0.0106 0.006 'International Tables Vol C Tables 4.2.6.8 and 6.1.1.4'
S S 0.1246 0.1234 'International Tables Vol C Tables 4.2.6.8 and 6.1.1.4'
Si Si 0.0817 0.0704 'International Tables Vol C Tables 4.2.6.8 and 6.1.1.4'

loop_
_exptl_crystal_face_index_h
_exptl_crystal_face_index_k
_exptl_crystal_face_index_l
_exptl_crystal_face_perp_dist
11 -2 28 0.102
-9 -1 -23 0.123
7 -23 12 0.198
-3 24 -1 0.176
6 4 -23 0.125
-6 -8 23 0.1
-1 -39 -4 0.18
0 15 2 0.183
3 8 -11 0.175
-5 14 23 0.196
3 -9 -14 0.195
-5 -22 16 0.161

loop_
_geom_angle_atom_site_label_1
_geom_angle_atom_site_label_2
_geom_angle_atom_site_label_3
_geom_angle
_geom_angle_site_symmetry_1
_geom_angle_site_symmetry_3
N1 Cd1 N6 93.17(15) . .
N1 Cd1 S1 113.18(12) . .
N6 Cd1 S1 104.92(12) . .
N1 Cd1 S2 114.23(12) . .
N6 Cd1 S2 96.08(12) . .
S1 Cd1 S2 126.37(5) . .
N4 Cd2 N3 90.32(16) . 1_655
N4 Cd2 S4 117.40(12) . .
N3 Cd2 S4 104.93(13) 1_655 .
N4 Cd2 S3 112.32(12) . .
N3 Cd2 S3 96.77(12) 1_655 .
S4 Cd2 S3 124.93(5) . .
Si1 S1 Cd1 95.71(6) . .
Si2 S2 Cd1 110.02(6) . .
Si3 S3 Cd2 111.70(7) . .
Si4 S4 Cd2 94.63(6) . .
O3 Si1 O1 114.6(2) . .
O3 Si1 O2 104.3(2) . .
O1 Si1 O2 104.1(2) . .
O3 Si1 S1 113.31(18) . .
O1 Si1 S1 106.05(14) . .
O2 Si1 S1 114.28(17) . .
O6 Si2 O5 105.36(18) . .
O6 Si2 O4 112.55(18) . .
O5 Si2 O4 104.99(18) . .
O6 Si2 S2 110.89(15) . .
O5 Si2 S2 114.47(15) . .
O4 Si2 S2 108.52(14) . .
O8 Si3 O9 112.88(18) . .
O8 Si3 O7 104.81(19) . .
O9 Si3 O7 104.94(19) . .
O8 Si3 S3 110.92(15) . .
O9 Si3 S3 108.43(14) . .
O7 Si3 S3 114.80(15) . .
O10 Si4 O11 112.3(2) . .
O10 Si4 O12 104.5(2) . .
O11 Si4 O12 104.7(2) . .
O10 Si4 S4 115.00(16) . .
O11 Si4 S4 105.80(14) . .
O12 Si4 S4 114.21(17) . .
C1 O1 Si1 131.7(3) . .
C5 O2 Si1 133.0(4) . .
C9 O3 Si1 135.8(4) . .
C13 O4 Si2 131.0(3) . .
C17 O5 Si2 131.9(3) . .
C21 O6 Si2 134.7(3) . .
C31 O7 Si3 131.5(3) . .
C35 O8 Si3 134.5(3) . .
C39 O9 Si3 130.9(3) . .
C43 O10 Si4 136.6(4) . .
C47 O11 Si4 132.7(3) . .
C51 O12 Si4 132.0(4) . .
C26 N1 C25 106.3(4) . .
C26 N1 Cd1 125.0(3) . .
C25 N1 Cd1 128.5(4) . .
C26 N2 C27 107.2(4) . .
C26 N2 C28 125.2(4) . .
C27 N2 C28 127.5(4) . .
C30 N3 Cd2 116.1(3) . 1_455
C30 N3 H3A 113(4) . .
Cd2 N3 H3A 110(4) 1_455 .
C30 N3 H3B 114(4) . .
Cd2 N3 H3B 108(4) 1_455 .
H3A N3 H3B 94(6) . .
C55 N4 C56 105.6(4) . .
C55 N4 Cd2 123.9(3) . .
C56 N4 Cd2 130.4(4) . .
C55 N5 C57 107.6(5) . .
C55 N5 C58 125.5(4) . .
C57 N5 C58 126.8(4) . .
C60 N6 Cd1 115.6(3) . .
C60 N6 H6A 111(4) . .
Cd1 N6 H6A 102(4) . .
C60 N6 H6B 106(4) . .
Cd1 N6 H6B 112(3) . .
H6A N6 H6B 111(6) . .
C21 C24 H24A 109.5 . .
C21 C24 H24B 109.5 . .
H24A C24 H24B 109.5 . .
C21 C24 H24C 109.5 . .
H24A C24 H24C 109.5 . .
H24B C24 H24C 109.5 . .
C13 C15 H15A 109.5 . .
C13 C15 H15B 109.5 . .
H15A C15 H15B 109.5 . .
C13 C15 H15C 109.5 . .
H15A C15 H15C 109.5 . .
H15B C15 H15C 109.5 . .
C13 C16 H16A 109.5 . .
C13 C16 H16B 109.5 . .
H16A C16 H16B 109.5 . .
C13 C16 H16C 109.5 . .
H16A C16 H16C 109.5 . .
H16B C16 H16C 109.5 . .
C1 C2 H2A 109.5 . .
C1 C2 H2B 109.5 . .
H2A C2 H2B 109.5 . .
C1 C2 H2C 109.5 . .
H2A C2 H2C 109.5 . .
H2B C2 H2C 109.5 . .
C1 C3 H3C 109.5 . .
C1 C3 H3D 109.5 . .
H3C C3 H3D 109.5 . .
C1 C3 H3E 109.5 . .
H3C C3 H3E 109.5 . .
H3D C3 H3E 109.5 . .
O1 C1 C2 109.3(5) . .
O1 C1 C3 104.9(4) . .
C2 C1 C3 111.0(6) . .
O1 C1 C4 110.3(5) . .
C2 C1 C4 110.6(6) . .
C3 C1 C4 110.5(5) . .
O2 C5 C7 110.6(5) . .
O2 C5 C6 111.0(5) . .
C7 C5 C6 112.0(7) . .
O2 C5 C8 103.3(6) . .
C7 C5 C8 109.4(6) . .
C6 C5 C8 110.1(6) . .
C5 C6 H6C 109.5 . .
C5 C6 H6D 109.5 . .
H6C C6 H6D 109.5 . .
C5 C6 H6E 109.5 . .
H6C C6 H6E 109.5 . .
H6D C6 H6E 109.5 . .
C5 C7 H7A 109.5 . .
C5 C7 H7B 109.5 . .
H7A C7 H7B 109.5 . .
C5 C7 H7C 109.5 . .
H7A C7 H7C 109.5 . .
H7B C7 H7C 109.5 . .
C5 C8 H8A 109.5 . .
C5 C8 H8B 109.5 . .
H8A C8 H8B 109.5 . .
C5 C8 H8C 109.5 . .
H8A C8 H8C 109.5 . .
H8B C8 H8C 109.5 . .
O3 C9 C12 110.4(6) . .
O3 C9 C11 104.4(6) . .
C12 C9 C11 112.3(7) . .
O3 C9 C10 107.5(6) . .
C12 C9 C10 110.3(7) . .
C11 C9 C10 111.7(7) . .
C9 C10 H10A 109.5 . .
C9 C10 H10B 109.5 . .
H10A C10 H10B 109.5 . .
C9 C10 H10C 109.5 . .
H10A C10 H10C 109.5 . .
H10B C10 H10C 109.5 . .
C9 C11 H11A 109.5 . .
C9 C11 H11B 109.5 . .
H11A C11 H11B 109.5 . .
C9 C11 H11C 109.5 . .
H11A C11 H11C 109.5 . .
H11B C11 H11C 109.5 . .
C9 C12 H12A 109.5 . .
C9 C12 H12B 109.5 . .
H12A C12 H12B 109.5 . .
C9 C12 H12C 109.5 . .
H12A C12 H12C 109.5 . .
H12B C12 H12C 109.5 . .
O4 C13 C15 109.1(4) . .
O4 C13 C16 111.9(4) . .
C15 C13 C16 110.9(5) . .
O4 C13 C14 105.3(4) . .
C15 C13 C14 109.5(5) . .
C16 C13 C14 109.9(5) . .
C13 C14 H14A 109.5 . .
C13 C14 H14B 109.5 . .
H14A C14 H14B 109.5 . .
C13 C14 H14C 109.5 . .
H14A C14 H14C 109.5 . .
H14B C14 H14C 109.5 . .
C30 C29 C28 112.3(4) . .
C30 C29 H29A 109.1 . .
C28 C29 H29A 109.1 . .
C30 C29 H29B 109.1 . .
C28 C29 H29B 109.1 . .
H29A C29 H29B 107.9 . .
C1 C4 H4A 109.5 . .
C1 C4 H4B 109.5 . .
H4A C4 H4B 109.5 . .
C1 C4 H4C 109.5 . .
H4A C4 H4C 109.5 . .
H4B C4 H4C 109.5 . .
O5 C17 C18 111.8(4) . .
O5 C17 C19 107.7(4) . .
C18 C17 C19 110.4(4) . .
O5 C17 C20 105.6(4) . .
C18 C17 C20 110.4(5) . .
C19 C17 C20 110.8(5) . .
C17 C19 H19A 109.5 . .
C17 C19 H19B 109.5 . .
H19A C19 H19B 109.5 . .
C17 C19 H19C 109.5 . .
H19A C19 H19C 109.5 . .
H19B C19 H19C 109.5 . .
C17 C18 H18A 109.5 . .
C17 C18 H18B 109.5 . .
H18A C18 H18B 109.5 . .
C17 C18 H18C 109.5 . .
H18A C18 H18C 109.5 . .
H18B C18 H18C 109.5 . .
C17 C20 H20A 109.5 . .
C17 C20 H20B 109.5 . .
H20A C20 H20B 109.5 . .
C17 C20 H20C 109.5 . .
H20A C20 H20C 109.5 . .
H20B C20 H20C 109.5 . .
O6 C21 C24 108.9(4) . .
O6 C21 C22 111.2(4) . .
C24 C21 C22 111.1(5) . .
O6 C21 C23 105.4(4) . .
C24 C21 C23 109.1(4) . .
C22 C21 C23 111.0(5) . .
C21 C22 H22A 109.5 . .
C21 C22 H22B 109.5 . .
H22A C22 H22B 109.5 . .
C21 C22 H22C 109.5 . .
H22A C22 H22C 109.5 . .
H22B C22 H22C 109.5 . .
C21 C23 H23A 109.5 . .
C21 C23 H23B 109.5 . .
H23A C23 H23B 109.5 . .
C21 C23 H23C 109.5 . .
H23A C23 H23C 109.5 . .
H23B C23 H23C 109.5 . .
C27 C25 N1 109.2(5) . .
C27 C25 H25 125.4 . .
N1 C25 H25 125.4 . .
N1 C26 N2 111.2(4) . .
N1 C26 H26 124.4 . .
N2 C26 H26 124.4 . .
C25 C27 N2 106.1(4) . .
C25 C27 H27 126.9 . .
N2 C27 H27 126.9 . .
N2 C28 C29 111.3(4) . .
N2 C28 H28A 109.4 . .
C29 C28 H28A 109.4 . .
N2 C28 H28B 109.4 . .
C29 C28 H28B 109.4 . .
H28A C28 H28B 108 . .
N3 C30 C29 111.9(4) . .
N3 C30 H30A 109.2 . .
C29 C30 H30A 109.2 . .
N3 C30 H30B 109.2 . .
C29 C30 H30B 109.2 . .
H30A C30 H30B 107.9 . .
O7 C31 C34 108.0(4) . .
O7 C31 C32 105.3(4) . .
C34 C31 C32 111.0(5) . .
O7 C31 C33 111.4(4) . .
C34 C31 C33 110.4(5) . .
C32 C31 C33 110.6(5) . .
C31 C32 H32A 109.5 . .
C31 C32 H32B 109.5 . .
H32A C32 H32B 109.5 . .
C31 C32 H32C 109.5 . .
H32A C32 H32C 109.5 . .
H32B C32 H32C 109.5 . .
C31 C33 H33A 109.5 . .
C31 C33 H33B 109.5 . .
H33A C33 H33B 109.5 . .
C31 C33 H33C 109.5 . .
H33A C33 H33C 109.5 . .
H33B C33 H33C 109.5 . .
C31 C34 H34A 109.5 . .
C31 C34 H34B 109.5 . .
H34A C34 H34B 109.5 . .
C31 C34 H34C 109.5 . .
H34A C34 H34C 109.5 . .
H34B C34 H34C 109.5 . .
O8 C35 C38 108.4(4) . .
O8 C35 C36 105.1(5) . .
C38 C35 C36 110.5(5) . .
O8 C35 C37 110.6(4) . .
C38 C35 C37 111.0(5) . .
C36 C35 C37 111.1(5) . .
C35 C36 H36A 109.5 . .
C35 C36 H36B 109.5 . .
H36A C36 H36B 109.5 . .
C35 C36 H36C 109.5 . .
H36A C36 H36C 109.5 . .
H36B C36 H36C 109.5 . .
C35 C37 H37A 109.5 . .
C35 C37 H37B 109.5 . .
H37A C37 H37B 109.5 . .
C35 C37 H37C 109.5 . .
H37A C37 H37C 109.5 . .
H37B C37 H37C 109.5 . .
C35 C38 H38A 109.5 . .
C35 C38 H38B 109.5 . .
H38A C38 H38B 109.5 . .
C35 C38 H38C 109.5 . .
H38A C38 H38C 109.5 . .
H38B C38 H38C 109.5 . .
O9 C39 C40 108.3(4) . .
O9 C39 C42 105.9(4) . .
C40 C39 C42 109.4(5) . .
O9 C39 C41 111.9(4) . .
C40 C39 C41 110.9(5) . .
C42 C39 C41 110.4(5) . .
C39 C40 H40A 109.5 . .
C39 C40 H40B 109.5 . .
H40A C40 H40B 109.5 . .
C39 C40 H40C 109.5 . .
H40A C40 H40C 109.5 . .
H40B C40 H40C 109.5 . .
C39 C41 H41A 109.5 . .
C39 C41 H41B 109.5 . .
H41A C41 H41B 109.5 . .
C39 C41 H41C 109.5 . .
H41A C41 H41C 109.5 . .
H41B C41 H41C 109.5 . .
C39 C42 H42A 109.5 . .
C39 C42 H42B 109.5 . .
H42A C42 H42B 109.5 . .
C39 C42 H42C 109.5 . .
H42A C42 H42C 109.5 . .
H42B C42 H42C 109.5 . .
O10 C43 C46 111.4(5) . .
O10 C43 C44 108.6(6) . .
C46 C43 C44 109.7(7) . .
O10 C43 C45 104.8(5) . .
C46 C43 C45 111.5(7) . .
C44 C43 C45 110.7(6) . .
C43 C44 H44A 109.5 . .
C43 C44 H44B 109.5 . .
H44A C44 H44B 109.5 . .
C43 C44 H44C 109.5 . .
H44A C44 H44C 109.5 . .
H44B C44 H44C 109.5 . .
C43 C45 H45A 109.5 . .
C43 C45 H45B 109.5 . .
H45A C45 H45B 109.5 . .
C43 C45 H45C 109.5 . .
H45A C45 H45C 109.5 . .
H45B C45 H45C 109.5 . .
C43 C46 H46A 109.5 . .
C43 C46 H46B 109.5 . .
H46A C46 H46B 109.5 . .
C43 C46 H46C 109.5 . .
H46A C46 H46C 109.5 . .
H46B C46 H46C 109.5 . .
O11 C47 C50B 108.1(8) . .
O11 C47 C49A 108.0(6) . .
O11 C47 C48A 112.6(7) . .
C49A C47 C48A 112.8(10) . .
O11 C47 C48B 111.9(9) . .
C50B C47 C48B 112.6(14) . .
O11 C47 C50A 102.6(6) . .
C49A C47 C50A 108.1(10) . .
C48A C47 C50A 112.2(11) . .
O11 C47 C49B 104.0(9) . .
C50B C47 C49B 110.6(15) . .
C48B C47 C49B 109.4(16) . .
C54A C51 O12 111.4(10) . .
O12 C51 C52B 114.6(8) . .
C54A C51 C52A 117.5(17) . .
O12 C51 C52A 117.9(9) . .
O12 C51 C54B 104.7(9) . .
C52B C51 C54B 120.9(15) . .
O12 C51 C53B 100.7(7) . .
C52B C51 C53B 109.5(13) . .
C54B C51 C53B 104.0(11) . .
C54A C51 C53A 102.4(15) . .
O12 C51 C53A 102.3(8) . .
C52A C51 C53A 102.0(16) . .
N4 C55 N5 111.7(5) . .
N4 C55 H55 124.2 . .
N5 C55 H55 124.2 . .
C57 C56 N4 109.6(5) . .
C57 C56 H56 125.2 . .
N4 C56 H56 125.2 . .
C56 C57 N5 105.5(5) . .
C56 C57 H57 127.2 . .
N5 C57 H57 127.2 . .
N5 C58 C59 111.8(4) . .
N5 C58 H58A 109.3 . .
C59 C58 H58A 109.3 . .
N5 C58 H58B 109.3 . .
C59 C58 H58B 109.3 . .
H58A C58 H58B 107.9 . .
C60 C59 C58 112.3(4) . .
C60 C59 H59A 109.1 . .
C58 C59 H59A 109.1 . .
C60 C59 H59B 109.1 . .
C58 C59 H59B 109.1 . .
H59A C59 H59B 107.9 . .
N6 C60 C59 112.0(4) . .
N6 C60 H60A 109.2 . .
C59 C60 H60A 109.2 . .
N6 C60 H60B 109.2 . .
C59 C60 H60B 109.2 . .
H60A C60 H60B 107.9 . .
C61 O13 H13 112(6) . .
O13 C61 H61A 109.5 . .
O13 C61 H61B 109.5 . .
H61A C61 H61B 109.5 . .
O13 C61 H61C 109.5 . .
H61A C61 H61C 109.5 . .
H61B C61 H61C 109.5 . .
C62 O14 H14 104(6) . .
O14 C62 H62A 109.5 . .
O14 C62 H62B 109.5 . .
H62A C62 H62B 109.5 . .
O14 C62 H62C 109.5 . .
H62A C62 H62C 109.5 . .
H62B C62 H62C 109.5 . .

loop_
_geom_bond_atom_site_label_1
_geom_bond_atom_site_label_2
_geom_bond_distance
_geom_bond_site_symmetry_2
Cd1 N1 2.238(4) .
Cd1 N6 2.340(4) .
Cd1 S1 2.4560(14) .
Cd1 S2 2.4828(13) .
Cd2 N4 2.247(4) .
Cd2 N3 2.342(4) 1_655
Cd2 S4 2.4647(14) .
Cd2 S3 2.4906(13) .
S1 Si1 2.0779(18) .
S2 Si2 2.0824(19) .
S3 Si3 2.0795(19) .
S4 Si4 2.0826(18) .
Si1 O3 1.607(4) .
Si1 O1 1.627(4) .
Si1 O2 1.639(4) .
Si2 O6 1.629(3) .
Si2 O5 1.631(4) .
Si2 O4 1.636(3) .
Si3 O8 1.621(4) .
Si3 O9 1.632(3) .
Si3 O7 1.638(4) .
Si4 O10 1.623(4) .
Si4 O11 1.635(4) .
Si4 O12 1.638(4) .
O1 C1 1.455(6) .
O2 C5 1.437(7) .
O3 C9 1.444(7) .
O4 C13 1.450(6) .
O5 C17 1.446(6) .
O6 C21 1.442(6) .
O7 C31 1.456(6) .
O8 C35 1.454(6) .
O9 C39 1.456(6) .
O10 C43 1.438(7) .
O11 C47 1.451(6) .
O12 C51 1.441(8) .
N1 C26 1.317(7) .
N1 C25 1.372(7) .
N2 C26 1.352(6) .
N2 C27 1.370(7) .
N2 C28 1.456(7) .
N3 C30 1.471(6) .
N3 Cd2 2.342(4) 1_455
N3 H3A 0.81(7) .
N3 H3B 0.87(7) .
N4 C55 1.312(7) .
N4 C56 1.378(7) .
N5 C55 1.338(6) .
N5 C57 1.373(7) .
N5 C58 1.466(7) .
N6 C60 1.480(6) .
N6 H6A 0.81(7) .
N6 H6B 0.95(6) .
C24 C21 1.518(7) .
C24 H24A 0.96 .
C24 H24B 0.96 .
C24 H24C 0.96 .
C15 C13 1.513(8) .
C15 H15A 0.96 .
C15 H15B 0.96 .
C15 H15C 0.96 .
C16 C13 1.521(7) .
C16 H16A 0.96 .
C16 H16B 0.96 .
C16 H16C 0.96 .
C2 C1 1.500(9) .
C2 H2A 0.96 .
C2 H2B 0.96 .
C2 H2C 0.96 .
C3 C1 1.512(9) .
C3 H3C 0.96 .
C3 H3D 0.96 .
C3 H3E 0.96 .
C1 C4 1.515(8) .
C5 C7 1.500(9) .
C5 C6 1.501(10) .
C5 C8 1.534(10) .
C6 H6C 0.96 .
C6 H6D 0.96 .
C6 H6E 0.96 .
C7 H7A 0.96 .
C7 H7B 0.96 .
C7 H7C 0.96 .
C8 H8A 0.96 .
C8 H8B 0.96 .
C8 H8C 0.96 .
C9 C12 1.501(10) .
C9 C11 1.508(10) .
C9 C10 1.536(11) .
C10 H10A 0.96 .
C10 H10B 0.96 .
C10 H10C 0.96 .
C11 H11A 0.96 .
C11 H11B 0.96 .
C11 H11C 0.96 .
C12 H12A 0.96 .
C12 H12B 0.96 .
C12 H12C 0.96 .
C13 C14 1.531(7) .
C14 H14A 0.96 .
C14 H14B 0.96 .
C14 H14C 0.96 .
C29 C30 1.515(7) .
C29 C28 1.518(7) .
C29 H29A 0.97 .
C29 H29B 0.97 .
C4 H4A 0.96 .
C4 H4B 0.96 .
C4 H4C 0.96 .
C17 C18 1.520(8) .
C17 C19 1.526(7) .
C17 C20 1.530(7) .
C19 H19A 0.96 .
C19 H19B 0.96 .
C19 H19C 0.96 .
C18 H18A 0.96 .
C18 H18B 0.96 .
C18 H18C 0.96 .
C20 H20A 0.96 .
C20 H20B 0.96 .
C20 H20C 0.96 .
C21 C22 1.519(7) .
C21 C23 1.520(8) .
C22 H22A 0.96 .
C22 H22B 0.96 .
C22 H22C 0.96 .
C23 H23A 0.96 .
C23 H23B 0.96 .
C23 H23C 0.96 .
C25 C27 1.370(8) .
C25 H25 0.93 .
C26 H26 0.93 .
C27 H27 0.93 .
C28 H28A 0.97 .
C28 H28B 0.97 .
C30 H30A 0.97 .
C30 H30B 0.97 .
C31 C34 1.516(8) .
C31 C32 1.516(8) .
C31 C33 1.518(8) .
C32 H32A 0.96 .
C32 H32B 0.96 .
C32 H32C 0.96 .
C33 H33A 0.96 .
C33 H33B 0.96 .
C33 H33C 0.96 .
C34 H34A 0.96 .
C34 H34B 0.96 .
C34 H34C 0.96 .
C35 C38 1.511(7) .
C35 C36 1.518(8) .
C35 C37 1.531(8) .
C36 H36A 0.96 .
C36 H36B 0.96 .
C36 H36C 0.96 .
C37 H37A 0.96 .
C37 H37B 0.96 .
C37 H37C 0.96 .
C38 H38A 0.96 .
C38 H38B 0.96 .
C38 H38C 0.96 .
C39 C40 1.521(8) .
C39 C42 1.524(8) .
C39 C41 1.531(8) .
C40 H40A 0.96 .
C40 H40B 0.96 .
C40 H40C 0.96 .
C41 H41A 0.96 .
C41 H41B 0.96 .
C41 H41C 0.96 .
C42 H42A 0.96 .
C42 H42B 0.96 .
C42 H42C 0.96 .
C43 C46 1.494(10) .
C43 C44 1.500(10) .
C43 C45 1.506(9) .
C44 H44A 0.96 .
C44 H44B 0.96 .
C44 H44C 0.96 .
C45 H45A 0.96 .
C45 H45B 0.96 .
C45 H45C 0.96 .
C46 H46A 0.96 .
C46 H46B 0.96 .
C46 H46C 0.96 .
C47 C50B 1.49(2) .
C47 C49A 1.511(13) .
C47 C48A 1.514(13) .
C47 C48B 1.553(18) .
C47 C50A 1.567(14) .
C47 C49B 1.57(2) .
C51 C54A 1.427(19) .
C51 C52B 1.453(19) .
C51 C52A 1.489(19) .
C51 C54B 1.51(2) .
C51 C53B 1.648(15) .
C51 C53A 1.700(17) .
C55 H55 0.93 .
C56 C57 1.362(8) .
C56 H56 0.93 .
C57 H57 0.93 .
C58 C59 1.521(7) .
C58 H58A 0.97 .
C58 H58B 0.97 .
C59 C60 1.512(7) .
C59 H59A 0.97 .
C59 H59B 0.97 .
C60 H60A 0.97 .
C60 H60B 0.97 .
O13 C61 1.404(8) .
O13 H13 0.87(9) .
C61 H61A 0.96 .
C61 H61B 0.96 .
C61 H61C 0.96 .
O14 C62 1.433(9) .
O14 H14 1.02(10) .
C62 H62A 0.96 .
C62 H62B 0.96 .
C62 H62C 0.96 .

loop_
_geom_hbond_atom_site_label_D
_geom_hbond_atom_site_label_H
_geom_hbond_atom_site_label_A
_geom_hbond_distance_DH
_geom_hbond_distance_HA
_geom_hbond_distance_DA
_geom_hbond_angle_DHA
_geom_hbond_site_symmetry_A
O13 H13 S2 0.87(9) 2.34(9) 3.179(5) 160(8) .
N6 H6B O13 0.95(6) 2.01(6) 2.955(6) 170(5) 1_565
N3 H3A O14 0.81(7) 2.15(7) 2.954(7) 173(6) 1_455
O14 H14 S3 1.02(10) 2.19(10) 3.188(5) 167(8) 1_545

loop_
_geom_torsion_atom_site_label_1
_geom_torsion_atom_site_label_2
_geom_torsion_atom_site_label_3
_geom_torsion_atom_site_label_4
_geom_torsion
_geom_torsion_site_symmetry_1
O3 Si1 O1 C1 65.4(5) .
O2 Si1 O1 C1 -48.0(5) .
S1 Si1 O1 C1 -168.9(4) .
O3 Si1 O2 C5 42.9(5) .
O1 Si1 O2 C5 163.4(5) .
S1 Si1 O2 C5 -81.4(5) .
O1 Si1 O3 C9 79.3(6) .
O2 Si1 O3 C9 -167.5(6) .
S1 Si1 O3 C9 -42.6(7) .
O6 Si2 O4 C13 59.6(4) .
O5 Si2 O4 C13 -54.4(4) .
S2 Si2 O4 C13 -177.3(4) .
O6 Si2 O5 C17 40.9(5) .
O4 Si2 O5 C17 159.9(4) .
S2 Si2 O5 C17 -81.2(4) .
O5 Si2 O6 C21 -167.6(4) .
O4 Si2 O6 C21 78.5(5) .
S2 Si2 O6 C21 -43.2(5) .
O8 Si3 O7 C31 -39.6(5) .
O9 Si3 O7 C31 -158.8(4) .
S3 Si3 O7 C31 82.3(4) .
O9 Si3 O8 C35 -75.3(5) .
O7 Si3 O8 C35 171.1(4) .
S3 Si3 O8 C35 46.7(5) .
O8 Si3 O9 C39 -59.3(4) .
O7 Si3 O9 C39 54.2(4) .
S3 Si3 O9 C39 177.3(4) .
O11 Si4 O10 C43 87.9(6) .
O12 Si4 O10 C43 -159.2(6) .
S4 Si4 O10 C43 -33.2(6) .
O10 Si4 O11 C47 54.3(6) .
O12 Si4 O11 C47 -58.5(5) .
S4 Si4 O11 C47 -179.5(5) .
O10 Si4 O12 C51 56.7(6) .
O11 Si4 O12 C51 174.9(5) .
S4 Si4 O12 C51 -69.8(6) .
Si1 O1 C1 C2 79.9(6) .
Si1 O1 C1 C3 -160.9(5) .
Si1 O1 C1 C4 -41.9(7) .
Si1 O2 C5 C7 -76.6(7) .
Si1 O2 C5 C6 48.5(8) .
Si1 O2 C5 C8 166.5(5) .
Si1 O3 C9 C12 -37.0(10) .
Si1 O3 C9 C11 -157.9(6) .
Si1 O3 C9 C10 83.4(7) .
Si2 O4 C13 C15 83.0(5) .
Si2 O4 C13 C16 -40.1(6) .
Si2 O4 C13 C14 -159.4(4) .
Si2 O5 C17 C18 36.4(6) .
Si2 O5 C17 C19 -85.1(5) .
Si2 O5 C17 C20 156.5(4) .
Si2 O6 C21 C24 87.1(5) .
Si2 O6 C21 C22 -35.6(7) .
Si2 O6 C21 C23 -155.9(4) .
C26 N1 C25 C27 -0.8(6) .
Cd1 N1 C25 C27 -175.4(4) .
C25 N1 C26 N2 0.8(6) .
Cd1 N1 C26 N2 175.7(3) .
C27 N2 C26 N1 -0.6(6) .
C28 N2 C26 N1 175.7(4) .
N1 C25 C27 N2 0.4(6) .
C26 N2 C27 C25 0.1(6) .
C28 N2 C27 C25 -176.1(5) .
C26 N2 C28 C29 -108.3(5) .
C27 N2 C28 C29 67.3(6) .
C30 C29 C28 N2 168.3(4) .
Cd2 N3 C30 C29 53.4(5) 1_455
C28 C29 C30 N3 60.3(5) .
Si3 O7 C31 C34 85.4(6) .
Si3 O7 C31 C32 -156.0(4) .
Si3 O7 C31 C33 -36.1(6) .
Si3 O8 C35 C38 -87.7(5) .
Si3 O8 C35 C36 154.1(4) .
Si3 O8 C35 C37 34.1(7) .
Si3 O9 C39 C40 -85.8(5) .
Si3 O9 C39 C42 156.9(4) .
Si3 O9 C39 C41 36.7(6) .
Si4 O10 C43 C46 -38.0(9) .
Si4 O10 C43 C44 82.9(8) .
Si4 O10 C43 C45 -158.7(6) .
Si4 O11 C47 C50B -152.6(13) .
Si4 O11 C47 C49A 143.3(8) .
Si4 O11 C47 C48A 18.2(12) .
Si4 O11 C47 C48B -28.1(15) .
Si4 O11 C47 C50A -102.6(9) .
Si4 O11 C47 C49B 89.9(12) .
Si4 O12 C51 C54A -164.4(15) .
Si4 O12 C51 C52B 25.0(15) .
Si4 O12 C51 C52A -24.0(18) .
Si4 O12 C51 C54B 159.8(10) .
Si4 O12 C51 C53B -92.4(8) .
Si4 O12 C51 C53A 86.8(9) .
C56 N4 C55 N5 0.6(6) .
Cd2 N4 C55 N5 -175.0(3) .
C57 N5 C55 N4 -0.3(6) .
C58 N5 C55 N4 -177.2(5) .
C55 N4 C56 C57 -0.7(6) .
Cd2 N4 C56 C57 174.6(4) .
N4 C56 C57 N5 0.5(6) .
C55 N5 C57 C56 -0.1(6) .
C58 N5 C57 C56 176.7(5) .
C55 N5 C58 C59 112.5(5) .
C57 N5 C58 C59 -63.8(7) .
N5 C58 C59 C60 -172.7(4) .
Cd1 N6 C60 C59 -51.0(5) .
C58 C59 C60 N6 -59.5(5) .
